data_7211606
loop_
_publ_author_name
'Wang, Zhao-Xi'
'Wu, Qiong-Fang'
'Liu, Hong-Jiang'
'Shao, Min'
'Xiao, Hong-Ping'
'Li, Ming-Xing'

_publ_section_title
;
 2D and 3D lanthanide coordination polymers constructed from
 benzimidazole-5,6-dicarboxylic acid and sulfate bridged secondary
 building units
;
_journal_issue 4
_journal_name_full CrystEngComm
_journal_page_first 1139
_journal_paper_doi 10.1039/b910701k
_journal_volume 12
_journal_year 2010
_chemical_formula_moiety 'C18 H14 La2 N4 O15 S'
_chemical_formula_sum 'C18 H14 La2 N4 O15 S'
_chemical_formula_weight 836.21
_chemical_name_systematic
;
?
;
_space_group_IT_number 2
_symmetry_cell_setting triclinic
_symmetry_space_group_name_Hall '-P 1'
_symmetry_space_group_name_H-M 'P -1'
_atom_sites_solution_hydrogens geom
_atom_sites_solution_primary direct
_atom_sites_solution_secondary difmap
_audit_creation_method SHELXL-97
_cell_angle_alpha 91.012(2)
_cell_angle_beta 107.625(2)
_cell_angle_gamma 118.626(2)
_cell_formula_units_Z 2
_cell_length_a 9.6550(17)
_cell_length_b 10.0259(18)
_cell_length_c 14.313(3)
_cell_measurement_reflns_used 2794
_cell_measurement_temperature 293(2)
_cell_measurement_theta_max 23.31
_cell_measurement_theta_min 1.86
_cell_volume 1136.9(4)
_computing_cell_refinement 'SAINT (Bruker, 2002)'
_computing_data_collection 'SMART (Bruker, 2002)'
_computing_data_reduction 'SAINT (Bruker, 2002)'
_computing_molecular_graphics 'SHELXTL(Bruker, 2002)'
_computing_publication_material 'SHELXTL(Bruker, 2002)'
_computing_structure_refinement 'SHELXL97 (Sheldrick, 1997)'
_computing_structure_solution 'SHELXS97 (Sheldrick, 1997)'
_diffrn_ambient_temperature 293(2)
_diffrn_measured_fraction_theta_full 0.970
_diffrn_measured_fraction_theta_max 0.970
_diffrn_measurement_device_type 'Bruker APEX area-detector diffractometer'
_diffrn_measurement_method '\f and \w scans'
_diffrn_radiation_monochromator graphite
_diffrn_radiation_source 'fine-focus sealed tube'
_diffrn_radiation_type MoK\a
_diffrn_radiation_wavelength 0.71073
_diffrn_reflns_av_R_equivalents 0.0191
_diffrn_reflns_av_sigmaI/netI 0.0372
_diffrn_reflns_limit_h_max 10
_diffrn_reflns_limit_h_min -11
_diffrn_reflns_limit_k_max 11
_diffrn_reflns_limit_k_min -10
_diffrn_reflns_limit_l_max 17
_diffrn_reflns_limit_l_min -12
_diffrn_reflns_number 5858
_diffrn_reflns_theta_full 25.10
_diffrn_reflns_theta_max 25.10
_diffrn_reflns_theta_min 2.45
_exptl_absorpt_coefficient_mu 3.890
_exptl_absorpt_correction_T_max 0.496
_exptl_absorpt_correction_T_min 0.390
_exptl_absorpt_correction_type multi-scan
_exptl_absorpt_process_details '(SADABS; Bruker, 2002)'
_exptl_crystal_colour Colorless
_exptl_crystal_density_diffrn 2.443
_exptl_crystal_density_method 'not measured'
_exptl_crystal_description sheet
_exptl_crystal_F_000 800
_exptl_crystal_size_max 0.26
_exptl_crystal_size_mid 0.21
_exptl_crystal_size_min 0.18
_refine_diff_density_max 1.126
_refine_diff_density_min -1.047
_refine_diff_density_rms 0.242
_refine_ls_extinction_method none
_refine_ls_goodness_of_fit_ref 1.232
_refine_ls_hydrogen_treatment mixed
_refine_ls_matrix_type full
_refine_ls_number_parameters 367
_refine_ls_number_reflns 3919
_refine_ls_number_restraints 6
_refine_ls_restrained_S_all 1.232
_refine_ls_R_factor_all 0.0592
_refine_ls_R_factor_gt 0.0537
_refine_ls_shift/su_max 0.001
_refine_ls_shift/su_mean 0.001
_refine_ls_structure_factor_coef Fsqd
_refine_ls_weighting_details 'calc w=1/[\s^2^(Fo^2^)+(0.0000P)^2^+2.9715P] where P=(Fo^2^+2Fc^2^)/3'
_refine_ls_weighting_scheme calc
_refine_ls_wR_factor_gt 0.1336
_refine_ls_wR_factor_ref 0.1355
_reflns_number_gt 3495
_reflns_number_total 3919
_reflns_threshold_expression I>2\s(I)
_cod_data_source_file b910701k.txt
_cod_data_source_block La
_cod_depositor_comments
;
The following automatic conversions were performed:

'_symmetry_cell_setting' value 'Triclinic' changed to 'triclinic'
according to /home/saulius/struct/CIF-dictionaries/cif_core.dic
dictionary named 'cif_core.dic' version 2.4.2 from
2011-04-26.

'_exptl_absorpt_correction_type' value 'Multi-scan'
changed to 'multi-scan' according to
/home/saulius/struct/CIF-dictionaries/cif_core.dic dictionary named
'cif_core.dic' version 2.4.2 from 2011-04-26.

Automatic conversion script
Id: cif_fix_values 1891 2012-01-12 08:04:46Z andrius 
;
_cod_database_code 7211606

loop_
_symmetry_equiv_pos_as_xyz
'x, y, z'
'-x, -y, -z'

loop_
_atom_site_label
_atom_site_type_symbol
_atom_site_fract_x
_atom_site_fract_y
_atom_site_fract_z
_atom_site_U_iso_or_equiv
_atom_site_adp_type
_atom_site_occupancy
_atom_site_symmetry_multiplicity
_atom_site_calc_flag
_atom_site_refinement_flags
O10 O 0.8617(11) 0.4645(10) -0.1528(7) 0.024(2) Uani 1 1 d .
O12 O 0.8967(10) 0.6348(9) -0.0162(6) 0.0174(17) Uani 1 1 d .
S1 S 0.7837(3) 0.4781(3) -0.0836(2) 0.0122(6) Uani 1 1 d .
O9 O 0.7778(11) 0.3687(9) -0.0134(6) 0.0213(19) Uani 1 1 d .
C1 C 0.7824(14) 0.1196(13) -0.2480(9) 0.015(2) Uani 1 1 d .
C2 C 0.6664(15) -0.0442(14) -0.2908(9) 0.017(2) Uani 1 1 d .
C3 C 0.5436(15) -0.0810(13) -0.3851(9) 0.018(3) Uani 1 1 d .
H3 H 0.5287 -0.0049 -0.4151 0.022 Uiso 1 1 calc R
C4 C 0.4439(15) -0.2374(14) -0.4325(9) 0.017(2) Uani 1 1 d .
C5 C 0.2739(17) -0.4615(15) -0.5326(10) 0.027(3) Uani 1 1 d .
H5 H 0.1915 -0.5367 -0.5888 0.033 Uiso 1 1 calc R
C6 C 0.4660(15) -0.3502(14) -0.3868(9) 0.021(3) Uani 1 1 d .
C7 C 0.5865(15) -0.3144(14) -0.2942(9) 0.021(3) Uani 1 1 d .
H7 H 0.6025 -0.3906 -0.2653 0.026 Uiso 1 1 calc R
C8 C 0.6838(14) -0.1605(13) -0.2453(8) 0.014(2) Uani 1 1 d .
C9 C 0.8157(13) -0.1340(13) -0.1483(8) 0.012(4) Uani 1.00(5) 1 d .
C10 C 0.5864(14) -0.0432(13) 0.1495(8) 0.014(4) Uani 1.00(5) 1 d U
C11 C 0.6817(14) -0.0028(14) 0.2571(8) 0.015(2) Uani 1 1 d .
C12 C 0.6472(14) -0.1261(14) 0.3053(9) 0.019(3) Uani 1 1 d .
H12 H 0.5722 -0.2277 0.2707 0.023 Uiso 1 1 calc R
C13 C 0.7298(14) -0.0918(13) 0.4085(9) 0.015(2) Uani 1 1 d .
C14 C 0.8438(16) -0.0883(15) 0.5662(9) 0.020(3) Uani 1 1 d .
H14 H 0.8701 -0.1245 0.6246 0.024 Uiso 1 1 calc R
C15 C 0.8365(14) 0.0596(14) 0.4617(8) 0.016(2) Uani 1 1 d .
C16 C 0.8685(14) 0.1854(13) 0.4128(9) 0.015(2) Uani 1 1 d .
H16 H 0.9372 0.2871 0.4481 0.018 Uiso 1 1 calc R
C17 C 0.7933(14) 0.1517(14) 0.3096(9) 0.016(2) Uani 1 1 d .
C18 C 0.8379(14) 0.2851(14) 0.2560(9) 0.017(2) Uani 1 1 d .
La1 La 0.82239(8) 0.13631(7) 0.01157(5) 0.01214(18) Uani 1 1 d .
La2 La 0.89847(8) 0.56350(7) 0.16130(5) 0.01316(19) Uani 1 1 d .
N1 N 0.3200(13) -0.3115(12) -0.5262(8) 0.023(2) Uani 1 1 d .
N2 N 0.3540(15) -0.4930(13) -0.4536(8) 0.032(3) Uani 1 1 d .
N4 N 0.7355(13) -0.1827(11) 0.4770(8) 0.019(2) Uani 1 1 d .
H4 H 0.6802 -0.2823 0.4656 0.023 Uiso 1 1 calc R
N3 N 0.9089(12) 0.0601(11) 0.5626(7) 0.017(2) Uani 1 1 d .
O1 O 0.8091(11) 0.2233(9) -0.2998(6) 0.024(2) Uani 1 1 d .
O2 O 0.8748(10) 0.1618(9) -0.1522(6) 0.0173(17) Uani 1 1 d .
O3 O 0.7860(11) -0.1081(9) -0.0659(6) 0.0207(18) Uani 1 1 d .
O4 O 0.9486(10) -0.1260(11) -0.1429(7) 0.025(2) Uani 1 1 d .
O5 O 0.6467(10) -0.0675(9) 0.0861(6) 0.0206(18) Uani 1 1 d .
O6 O 0.4522(10) -0.0359(10) 0.1188(7) 0.026(2) Uani 1 1 d .
O7 O 0.9097(12) 0.4196(10) 0.3046(7) 0.030(2) Uani 1 1 d .
O8 O 0.8087(10) 0.2627(9) 0.1618(6) 0.0184(18) Uani 1 1 d .
O11 O 0.6179(10) 0.4555(10) -0.1351(6) 0.0223(19) Uani 1 1 d .
O15 O 0.5793(12) 0.3988(12) 0.1150(9) 0.043(3) Uani 1 1 d .
H15A H 0.5555 0.3115 0.1316 0.051 Uiso 1 1 d R
H15B H 0.5398 0.4404 0.1432 0.051 Uiso 1 1 d R
O13 O 0.8435(12) 0.6712(11) 0.3008(7) 0.032(2) Uani 1 1 d .
H13B H 0.9341 0.7462 0.3422 0.038 Uiso 1 1 d R
H13A H 0.7959 0.6014 0.3317 0.038 Uiso 1 1 d R
O14 O 0.7566(14) 0.7184(12) 0.0956(8) 0.039(3) Uani 1 1 d .
H14A H 0.7650 0.7868 0.1365 0.047 Uiso 1 1 d R
H14B H 0.8003 0.7461 0.0509 0.047 Uiso 1 1 d R
H1 H 0.277(18) -0.288(16) -0.583(11) 0.03(4) Uiso 1 1 d .

loop_
_atom_site_aniso_label
_atom_site_aniso_U_11
_atom_site_aniso_U_22
_atom_site_aniso_U_33
_atom_site_aniso_U_23
_atom_site_aniso_U_13
_atom_site_aniso_U_12
O10 0.022(4) 0.031(5) 0.025(5) 0.001(4) 0.012(4) 0.017(4)
O12 0.016(4) 0.008(4) 0.019(4) -0.003(3) 0.001(3) 0.002(3)
S1 0.0124(13) 0.0101(13) 0.0124(14) 0.0017(11) 0.0020(11) 0.0060(11)
O9 0.025(5) 0.013(4) 0.022(5) 0.007(4) 0.004(4) 0.010(4)
C1 0.018(6) 0.011(6) 0.016(6) 0.000(5) 0.005(5) 0.009(5)
C2 0.018(6) 0.016(6) 0.019(6) 0.000(5) 0.007(5) 0.011(5)
C3 0.019(6) 0.009(6) 0.023(7) 0.002(5) 0.005(5) 0.006(5)
C4 0.020(6) 0.020(6) 0.013(6) 0.006(5) 0.008(5) 0.009(5)
C5 0.029(7) 0.016(6) 0.018(7) -0.002(5) -0.004(6) 0.005(6)
C6 0.018(6) 0.015(6) 0.019(6) -0.004(5) 0.000(5) 0.005(5)
C7 0.019(6) 0.014(6) 0.019(6) 0.006(5) -0.001(5) 0.004(5)
C8 0.012(5) 0.012(6) 0.012(6) -0.002(4) 0.002(5) 0.002(5)
C9 0.007(6) 0.013(6) 0.018(7) 0.011(5) 0.004(5) 0.006(5)
C10 0.011(4) 0.017(5) 0.015(5) -0.001(3) 0.006(3) 0.006(3)
C11 0.011(5) 0.021(6) 0.004(5) -0.003(5) -0.004(4) 0.005(5)
C12 0.015(6) 0.016(6) 0.023(7) 0.004(5) 0.006(5) 0.006(5)
C13 0.014(5) 0.013(6) 0.019(6) 0.003(5) 0.009(5) 0.005(5)
C14 0.030(7) 0.029(7) 0.017(6) 0.012(5) 0.015(5) 0.023(6)
C15 0.017(6) 0.021(6) 0.011(6) 0.005(5) 0.007(5) 0.010(5)
C16 0.016(6) 0.011(6) 0.015(6) 0.002(5) 0.008(5) 0.004(5)
C17 0.018(6) 0.019(6) 0.017(6) 0.007(5) 0.006(5) 0.013(5)
C18 0.016(6) 0.018(6) 0.018(6) 0.006(5) 0.005(5) 0.010(5)
La1 0.0118(3) 0.0110(3) 0.0135(4) 0.0035(3) 0.0038(3) 0.0060(3)
La2 0.0138(3) 0.0116(3) 0.0139(4) 0.0022(3) 0.0043(3) 0.0066(3)
N1 0.021(5) 0.022(6) 0.015(6) 0.004(5) -0.004(4) 0.008(5)
N2 0.037(7) 0.018(6) 0.022(6) 0.003(5) -0.002(5) 0.007(5)
N4 0.028(6) 0.011(5) 0.020(6) 0.012(4) 0.010(5) 0.010(4)
N3 0.015(5) 0.021(5) 0.011(5) 0.001(4) 0.002(4) 0.009(4)
O1 0.029(5) 0.014(4) 0.019(5) 0.006(4) 0.005(4) 0.006(4)
O2 0.018(4) 0.013(4) 0.010(4) 0.001(3) 0.001(3) 0.002(3)
O3 0.028(5) 0.017(4) 0.018(4) 0.003(3) 0.006(4) 0.013(4)
O4 0.016(4) 0.033(5) 0.024(5) 0.004(4) 0.000(4) 0.015(4)
O5 0.020(4) 0.017(4) 0.025(5) 0.005(4) 0.014(4) 0.007(4)
O6 0.013(4) 0.030(5) 0.028(5) 0.005(4) 0.000(4) 0.010(4)
O7 0.045(6) 0.017(5) 0.018(5) 0.005(4) 0.006(4) 0.013(4)
O8 0.024(4) 0.014(4) 0.012(4) 0.003(3) 0.006(3) 0.006(4)
O11 0.015(4) 0.025(5) 0.021(5) 0.000(4) -0.003(4) 0.011(4)
O15 0.021(5) 0.031(6) 0.071(8) 0.008(5) 0.021(5) 0.007(5)
O13 0.033(5) 0.022(5) 0.033(6) -0.004(4) 0.014(4) 0.009(4)
O14 0.061(7) 0.039(6) 0.050(7) 0.025(5) 0.030(6) 0.042(6)

loop_
_atom_type_symbol
_atom_type_description
_atom_type_scat_dispersion_real
_atom_type_scat_dispersion_imag
_atom_type_scat_source
C C 0.0033 0.0016 'International Tables Vol C Tables 4.2.6.8 and 6.1.1.4'
H H 0.0000 0.0000 'International Tables Vol C Tables 4.2.6.8 and 6.1.1.4'
N N 0.0061 0.0033 'International Tables Vol C Tables 4.2.6.8 and 6.1.1.4'
O O 0.0106 0.0060 'International Tables Vol C Tables 4.2.6.8 and 6.1.1.4'
La La -0.2871 2.4523 'International Tables Vol C Tables 4.2.6.8 and 6.1.1.4'
S S 0.1246 0.1234 'International Tables Vol C Tables 4.2.6.8 and 6.1.1.4'

loop_
_geom_angle_atom_site_label_1
_geom_angle_atom_site_label_2
_geom_angle_atom_site_label_3
_geom_angle
_geom_angle_site_symmetry_1
_geom_angle_site_symmetry_3
S1 O10 La2 142.3(5) . 2_765
S1 O12 La1 131.2(5) . 2_765
S1 O12 La2 101.7(4) . .
La1 O12 La2 113.5(3) 2_765 .
O11 S1 O10 112.0(5) . .
O11 S1 O9 111.3(5) . .
O10 S1 O9 110.5(5) . .
O11 S1 O12 110.4(5) . .
O10 S1 O12 108.9(5) . .
O9 S1 O12 103.5(5) . .
O11 S1 La2 112.2(4) . .
O10 S1 La2 135.7(4) . .
O9 S1 La2 53.9(3) . .
O12 S1 La2 51.8(3) . .
S1 O9 La1 140.7(5) . .
S1 O9 La2 99.6(4) . .
La1 O9 La2 112.1(3) . .
O1 C1 O2 117.7(10) . .
O1 C1 C2 123.0(11) . .
O2 C1 C2 119.1(10) . .
O1 C1 La2 60.9(6) . 2_765
O2 C1 La2 58.3(5) . 2_765
C2 C1 La2 163.0(8) . 2_765
C3 C2 C8 120.8(11) . .
C3 C2 C1 116.5(11) . .
C8 C2 C1 122.5(10) . .
C2 C3 C4 117.1(11) . .
C2 C3 H3 121.4 . .
C4 C3 H3 121.4 . .
N1 C4 C6 106.9(11) . .
N1 C4 C3 132.0(11) . .
C6 C4 C3 121.1(11) . .
N2 C5 N1 114.4(12) . .
N2 C5 H5 122.8 . .
N1 C5 H5 122.8 . .
C7 C6 C4 121.9(11) . .
C7 C6 N2 130.2(12) . .
C4 C6 N2 107.8(11) . .
C6 C7 C8 117.7(11) . .
C6 C7 H7 121.1 . .
C8 C7 H7 121.1 . .
C7 C8 C2 121.3(11) . .
C7 C8 C9 113.1(10) . .
C2 C8 C9 125.3(10) . .
O4 C9 O3 121.4(10) . .
O4 C9 C8 122.5(11) . .
O3 C9 C8 115.9(9) . .
O6 C10 O5 120.0(11) . .
O6 C10 C11 118.6(10) . .
O5 C10 C11 120.9(10) . .
C12 C11 C17 121.8(10) . .
C12 C11 C10 115.2(10) . .
C17 C11 C10 122.9(10) . .
C11 C12 C13 116.9(11) . .
C11 C12 H12 121.6 . .
C13 C12 H12 121.6 . .
N4 C13 C15 105.4(10) . .
N4 C13 C12 132.3(11) . .
C15 C13 C12 122.2(11) . .
N3 C14 N4 113.6(10) . .
N3 C14 H14 123.2 . .
N4 C14 H14 123.2 . .
C13 C15 N3 110.1(10) . .
C13 C15 C16 120.9(11) . .
N3 C15 C16 128.9(11) . .
C17 C16 C15 117.1(11) . .
C17 C16 H16 121.4 . .
C15 C16 H16 121.4 . .
C16 C17 C11 121.1(10) . .
C16 C17 C18 117.4(11) . .
C11 C17 C18 121.5(10) . .
O7 C18 O8 120.0(11) . .
O7 C18 C17 119.4(11) . .
O8 C18 C17 120.6(10) . .
O7 C18 La2 56.3(6) . .
O8 C18 La2 64.5(6) . .
C17 C18 La2 171.8(8) . .
O6 La1 O5 80.4(3) 2_655 .
O6 La1 O4 157.0(3) 2_655 2_755
O5 La1 O4 81.8(3) . 2_755
O6 La1 O3 80.5(3) 2_655 .
O5 La1 O3 74.5(3) . .
O4 La1 O3 80.7(3) 2_755 .
O6 La1 O2 73.8(3) 2_655 .
O5 La1 O2 138.0(3) . .
O4 La1 O2 111.4(3) 2_755 .
O3 La1 O2 69.1(3) . .
O6 La1 O8 105.6(3) 2_655 .
O5 La1 O8 71.1(3) . .
O4 La1 O8 82.1(3) 2_755 .
O3 La1 O8 143.3(3) . .
O2 La1 O8 147.6(3) . .
O6 La1 O12 127.0(3) 2_655 2_765
O5 La1 O12 152.5(3) . 2_765
O4 La1 O12 72.3(3) 2_755 2_765
O3 La1 O12 109.4(3) . 2_765
O2 La1 O12 63.2(3) . 2_765
O8 La1 O12 95.8(3) . 2_765
O6 La1 O9 73.7(3) 2_655 .
O5 La1 O9 118.7(3) . .
O4 La1 O9 128.2(3) 2_755 .
O3 La1 O9 147.8(3) . .
O2 La1 O9 85.2(3) . .
O8 La1 O9 64.4(3) . .
O12 La1 O9 73.1(3) 2_765 .
O10 La2 O7 84.6(3) 2_765 .
O10 La2 O14 138.9(3) 2_765 .
O7 La2 O14 134.8(3) . .
O10 La2 O15 139.2(3) 2_765 .
O7 La2 O15 84.5(3) . .
O14 La2 O15 69.0(3) . .
O10 La2 O13 134.1(3) 2_765 .
O7 La2 O13 68.9(3) . .
O14 La2 O13 69.6(3) . .
O15 La2 O13 76.4(3) . .
O10 La2 O2 74.6(3) 2_765 2_765
O7 La2 O2 128.2(3) . 2_765
O14 La2 O2 70.7(3) . 2_765
O15 La2 O2 139.5(3) . 2_765
O13 La2 O2 92.8(3) . 2_765
O10 La2 O12 80.9(3) 2_765 .
O7 La2 O12 159.6(3) . .
O14 La2 O12 63.3(3) . .
O15 La2 O12 97.2(3) . .
O13 La2 O12 131.3(3) . .
O2 La2 O12 61.0(2) 2_765 .
O10 La2 O1 68.7(3) 2_765 2_765
O7 La2 O1 79.1(3) . 2_765
O14 La2 O1 102.7(3) . 2_765
O15 La2 O1 146.0(3) . 2_765
O13 La2 O1 69.9(3) . 2_765
O2 La2 O1 49.3(2) 2_765 2_765
O12 La2 O1 108.5(2) . 2_765
O10 La2 O9 74.0(3) 2_765 .
O7 La2 O9 109.9(3) . .
O14 La2 O9 97.0(3) . .
O15 La2 O9 73.1(3) . .
O13 La2 O9 149.4(3) . .
O2 La2 O9 109.0(2) 2_765 .
O12 La2 O9 52.1(2) . .
O1 La2 O9 140.6(3) 2_765 .
O10 La2 O8 72.6(3) 2_765 .
O7 La2 O8 49.3(3) . .
O14 La2 O8 138.0(3) . .
O15 La2 O8 70.5(3) . .
O13 La2 O8 110.9(3) . .
O2 La2 O8 147.2(3) 2_765 .
O12 La2 O8 112.0(2) . .
O1 La2 O8 117.0(2) 2_765 .
O9 La2 O8 60.5(2) . .
O10 La2 C18 79.9(3) 2_765 .
O7 La2 C18 24.2(3) . .
O14 La2 C18 140.4(3) . .
O15 La2 C18 74.2(3) . .
O13 La2 C18 88.2(3) . .
O2 La2 C18 145.3(3) 2_765 .
O12 La2 C18 137.2(3) . .
O1 La2 C18 99.4(3) 2_765 .
O9 La2 C18 85.8(3) . .
O8 La2 C18 25.3(3) . .
O10 La2 C1 72.9(3) 2_765 2_765
O7 La2 C1 103.3(3) . 2_765
O14 La2 C1 84.5(3) . 2_765
O15 La2 C1 147.9(3) . 2_765
O13 La2 C1 77.5(3) . 2_765
O2 La2 C1 25.4(3) 2_765 2_765
O12 La2 C1 86.2(3) . 2_765
O1 La2 C1 24.3(3) 2_765 2_765
O9 La2 C1 129.9(3) . 2_765
O8 La2 C1 137.5(3) . 2_765
C18 La2 C1 123.4(3) . 2_765
C5 N1 C4 105.6(10) . .
C5 N1 H1 114(9) . .
C4 N1 H1 139(10) . .
C5 N2 C6 105.3(11) . .
C14 N4 C13 107.5(10) . .
C14 N4 H4 126.3 . .
C13 N4 H4 126.3 . .
C14 N3 C15 103.4(10) . .
C1 O1 La2 94.8(7) . 2_765
C1 O2 La1 136.8(7) . .
C1 O2 La2 96.3(6) . 2_765
La1 O2 La2 115.7(3) . 2_765
C9 O3 La1 127.8(7) . .
C9 O4 La1 135.6(8) . 2_755
C10 O5 La1 123.8(7) . .
C10 O6 La1 145.7(8) . 2_655
C18 O7 La2 99.4(7) . .
C18 O8 La1 149.7(8) . .
C18 O8 La2 90.2(7) . .
La1 O8 La2 112.9(3) . .
La2 O15 H15A 108.7 . .
La2 O15 H15B 113.1 . .
H15A O15 H15B 109.0 . .
La2 O13 H13B 111.5 . .
La2 O13 H13A 111.5 . .
H13B O13 H13A 109.4 . .
La2 O14 H14A 119.2 . .
La2 O14 H14B 95.3 . .
H14A O14 H14B 119.3 . .

loop_
_geom_bond_atom_site_label_1
_geom_bond_atom_site_label_2
_geom_bond_distance
_geom_bond_site_symmetry_2
O10 S1 1.454(9) .
O10 La2 2.499(8) 2_765
O12 S1 1.502(8) .
O12 La1 2.559(8) 2_765
O12 La2 2.649(8) .
S1 O11 1.445(8) .
S1 O9 1.494(8) .
S1 La2 3.299(3) .
O9 La1 2.576(8) .
O9 La2 2.703(9) .
C1 O1 1.258(14) .
C1 O2 1.317(14) .
C1 C2 1.454(16) .
C1 La2 3.048(11) 2_765
C2 C3 1.400(17) .
C2 C8 1.400(16) .
C3 C4 1.403(17) .
C3 H3 0.9300 .
C4 N1 1.387(15) .
C4 C6 1.387(17) .
C5 N2 1.301(17) .
C5 N1 1.340(17) .
C5 H5 0.9300 .
C6 C7 1.374(17) .
C6 N2 1.405(16) .
C7 C8 1.389(16) .
C7 H7 0.9300 .
C8 C9 1.488(15) .
C9 O4 1.224(13) .
C9 O3 1.344(14) .
C10 O6 1.274(14) .
C10 O5 1.291(14) .
C10 C11 1.465(15) .
C11 C12 1.376(17) .
C11 C17 1.412(16) .
C12 C13 1.393(17) .
C12 H12 0.9300 .
C13 N4 1.358(15) .
C13 C15 1.390(17) .
C14 N3 1.319(16) .
C14 N4 1.349(16) .
C14 H14 0.9300 .
C15 N3 1.400(15) .
C15 C16 1.402(16) .
C16 C17 1.387(16) .
C16 H16 0.9300 .
C17 C18 1.498(16) .
C18 O7 1.250(15) .
C18 O8 1.284(14) .
C18 La2 3.004(12) .
La1 O6 2.430(8) 2_655
La1 O5 2.458(8) .
La1 O4 2.479(8) 2_755
La1 O3 2.490(8) .
La1 O2 2.536(8) .
La1 O8 2.546(8) .
La1 O12 2.559(8) 2_765
La2 O10 2.499(8) 2_765
La2 O7 2.534(9) .
La2 O14 2.546(9) .
La2 O15 2.552(9) .
La2 O13 2.559(9) .
La2 O2 2.608(8) 2_765
La2 O1 2.674(9) 2_765
La2 O8 2.710(8) .
La2 C1 3.048(11) 2_765
N1 H1 0.89(15) .
N4 H4 0.8600 .
O1 La2 2.674(8) 2_765
O2 La2 2.608(8) 2_765
O4 La1 2.479(8) 2_755
O6 La1 2.430(8) 2_655
O15 H15A 0.8501 .
O15 H15B 0.8500 .
O13 H13B 0.8500 .
O13 H13A 0.8500 .
O14 H14A 0.8500 .
O14 H14B 0.8501 .

loop_
_geom_hbond_atom_site_label_D
_geom_hbond_atom_site_label_H
_geom_hbond_atom_site_label_A
_geom_hbond_distance_DH
_geom_hbond_distance_HA
_geom_hbond_distance_DA
_geom_hbond_angle_DHA
_geom_hbond_site_symmetry_A
N1 H1 O1 0.89(15) 1.90(15) 2.792(14) 176(13) 2_654
O14 H14B O3 0.85 2.26 2.919(13) 134.9 1_565
O14 H14A O5 0.85 2.26 2.803(12) 122.1 1_565
O13 H13A N2 0.85 2.53 3.318(16) 154.4 2_655
O13 H13B N3 0.85 1.94 2.758(13) 161.5 2_766
O15 H15B O11 0.85 2.20 2.971(14) 150.7 2_665
N4 H4 N2 0.86 2.11 2.920(15) 156.6 2_645
O15 H15A O8 0.85 2.63 3.041(13) 111.0 .
O14 H14B O12 0.85 2.13 2.729(13) 127.2 .
